data_4331670
loop_
_publ_author_name
'Zhong-Zhen Luo'
'Chen-Sheng Lin'
'Wen-Dan Cheng'
'Hao Zhang'
'Wei-Long Zhang'
'Zhang-Zhen He'

_publ_section_title
;
 Syntheses, Characterization, and Optical Properties of Ternary Ba-Sn-S
 System Compounds: Acentric Ba7Sn5S15, Centric BaSn2S5, and Centric
 Ba6Sn7S20
;
_journal_name_full 'Inorganic Chemistry'
_journal_page_first 273
_journal_page_last 279
_journal_paper_doi 10.1021/ic301804n
_journal_volume 52
_journal_year 2013
_chemical_formula_sum 'Ba7 S15 Sn5'
_chemical_formula_weight 2035.91
_chemical_name_systematic
; 
 ? 
;
_space_group_IT_number 185
_symmetry_cell_setting hexagonal
_symmetry_space_group_name_Hall 'P 6c -2'
_symmetry_space_group_name_H-M 'P 63 c m'
_atom_sites_solution_hydrogens none
_atom_sites_solution_primary direct
_atom_sites_solution_secondary difmap
_audit_creation_method SHELXL-97
_cell_angle_alpha 90.00
_cell_angle_beta 90.00
_cell_angle_gamma 120.00
_cell_formula_units_Z 6
_cell_length_a 25.1234(4)
_cell_length_b 25.1234(4)
_cell_length_c 8.4120(2)
_cell_measurement_reflns_used 12160
_cell_measurement_temperature 293(2)
_cell_measurement_theta_max 27.4932
_cell_measurement_theta_min 2.4767
_cell_volume 4598.19(15)
_computing_structure_refinement 'SHELXL-97 (Sheldrick, 1997)'
_computing_structure_solution 'SHELXS-97 (Sheldrick, 1990)'
_diffrn_ambient_temperature 293(2)
_diffrn_detector_area_resol_mean 28.5714
_diffrn_measured_fraction_theta_full 0.958
_diffrn_measured_fraction_theta_max 0.958
_diffrn_measurement_device_type Saturn70
_diffrn_measurement_method CCD_Profile_fitting
_diffrn_radiation_monochromator graphite
_diffrn_radiation_source 'fine-focus sealed tube'
_diffrn_radiation_type MoK\a
_diffrn_radiation_wavelength 0.71073
_diffrn_reflns_av_R_equivalents 0.0525
_diffrn_reflns_av_sigmaI/netI 0.0222
_diffrn_reflns_limit_h_max 32
_diffrn_reflns_limit_h_min -31
_diffrn_reflns_limit_k_max 32
_diffrn_reflns_limit_k_min -32
_diffrn_reflns_limit_l_max 10
_diffrn_reflns_limit_l_min -10
_diffrn_reflns_number 33439
_diffrn_reflns_theta_full 27.48
_diffrn_reflns_theta_max 27.48
_diffrn_reflns_theta_min 2.48
_diffrn_standards_number 2004
_exptl_absorpt_coefficient_mu 13.842
_exptl_absorpt_correction_T_max 0.125
_exptl_absorpt_correction_T_min 0.095
_exptl_absorpt_correction_type multi-scan
_exptl_crystal_colour red
_exptl_crystal_density_diffrn 4.411
_exptl_crystal_description Prism
_exptl_crystal_F_000 5292
_exptl_crystal_size_max 0.1800
_exptl_crystal_size_mid 0.1600
_exptl_crystal_size_min 0.1500
_refine_diff_density_max 1.899
_refine_diff_density_min -4.063
_refine_diff_density_rms 0.222
_refine_ls_abs_structure_details 'Flack H D (1983), Acta Cryst. A39, 876-881'
_refine_ls_abs_structure_Flack -0.01(3)
_refine_ls_extinction_method none
_refine_ls_goodness_of_fit_ref 1.010
_refine_ls_hydrogen_treatment none
_refine_ls_matrix_type full
_refine_ls_number_parameters 139
_refine_ls_number_reflns 3489
_refine_ls_number_restraints 1
_refine_ls_restrained_S_all 1.009
_refine_ls_R_factor_all 0.0357
_refine_ls_R_factor_gt 0.0349
_refine_ls_shift/su_max 0.000
_refine_ls_shift/su_mean 0.000
_refine_ls_structure_factor_coef Fsqd
_refine_ls_weighting_details 'calc w=1/[\s^2^(Fo^2^)+(0.0525P)^2^+75.0434P] where P=(Fo^2^+2Fc^2^)/3'
_refine_ls_weighting_scheme calc
_refine_ls_wR_factor_gt 0.0904
_refine_ls_wR_factor_ref 0.0912
_reflns_number_gt 3436
_reflns_number_total 3660
_reflns_threshold_expression >2sigma(I)
_cod_data_source_file ic301804n_si_002_1.cif
_cod_data_source_block compd1
_cod_original_cell_volume 4598.2(2)
_cod_database_code 4331670

loop_
_symmetry_equiv_pos_as_xyz
'x, y, z'
'x-y, x, z+1/2'
'-y, x-y, z'
'-x, -y, z+1/2'
'-x+y, -x, z'
'y, -x+y, z+1/2'
'y, x, z'
'-x+y, y, z+1/2'
'-x, -x+y, z'
'-y, -x, z+1/2'
'x-y, -y, z'
'x, x-y, z+1/2'

loop_
_atom_site_label
_atom_site_type_symbol
_atom_site_fract_x
_atom_site_fract_y
_atom_site_fract_z
_atom_site_U_iso_or_equiv
_atom_site_adp_type
_atom_site_occupancy
_atom_site_symmetry_multiplicity
_atom_site_calc_flag
_atom_site_refinement_flags
Ba1 Ba 0.46031(3) 0.46031(3) -0.09568(10) 0.01470(16) Uani 1 2 d S
Ba2 Ba 0.49065(3) 0.14961(3) 0.02933(8) 0.01820(13) Uani 1 1 d .
Ba3 Ba 0.33772(3) 0.19984(3) 0.07056(9) 0.02801(17) Uani 1 1 d .
Ba4 Ba 0.17922(4) 0.17922(4) 0.42027(13) 0.0368(3) Uani 1 2 d S
Ba5 Ba 0.6667 0.3333 -0.32495(16) 0.0271(2) Uani 1 3 d S
Ba6 Ba 0.0000 0.0000 0.2667(4) 0.0439(5) Uani 1 6 d S
Sn1 Sn 0.0000 0.17020(4) 0.40397(13) 0.01859(19) Uani 1 2 d S
Sn2 Sn 0.50566(3) 0.33858(3) 0.04502(8) 0.01544(14) Uani 1 1 d .
Sn3 Sn 0.35975(4) 0.0000 -0.22301(12) 0.0205(2) Uani 1 2 d S
Sn4 Sn 0.31645(4) 0.0000 0.15489(12) 0.0222(2) Uani 1 2 d S
S1 S 0.08982(17) 0.2284(3) 0.2515(5) 0.079(2) Uani 1 1 d .
S2 S -0.0286(3) 0.0706(3) 0.5115(10) 0.0382(14) Uani 0.50 1 d P
S3 S 0.0000 0.23925(16) 0.5960(5) 0.0228(7) Uani 1 2 d S
S4 S 0.42207(12) 0.31832(12) -0.1304(3) 0.0210(5) Uani 1 1 d .
S5 S 0.47481(14) 0.25297(12) 0.2139(3) 0.0246(5) Uani 1 1 d .
S6 S 0.51586(12) 0.42426(11) 0.1975(3) 0.0201(5) Uani 1 1 d .
S7 S 0.60229(12) 0.37145(13) -0.0772(4) 0.0263(6) Uani 1 1 d .
S8 S 0.41330(11) 0.0000 0.0392(4) 0.0136(5) Uani 1 2 d S
S9 S 0.34111(12) 0.08368(11) -0.0727(3) 0.0217(5) Uani 1 1 d .

loop_
_atom_site_aniso_label
_atom_site_aniso_U_11
_atom_site_aniso_U_22
_atom_site_aniso_U_33
_atom_site_aniso_U_23
_atom_site_aniso_U_13
_atom_site_aniso_U_12
Ba1 0.0159(3) 0.0159(3) 0.0150(4) 0.0001(3) 0.0001(3) 0.0099(3)
Ba2 0.0194(3) 0.0160(2) 0.0201(3) 0.0012(2) 0.0019(2) 0.0095(2)
Ba3 0.0243(3) 0.0231(3) 0.0373(4) -0.0073(3) -0.0020(3) 0.0123(3)
Ba4 0.0383(4) 0.0383(4) 0.0245(5) 0.0064(4) 0.0064(4) 0.0121(5)
Ba5 0.0299(3) 0.0299(3) 0.0215(5) 0.000 0.000 0.01497(17)
Ba6 0.0367(6) 0.0367(6) 0.0585(13) 0.000 0.000 0.0183(3)
Sn1 0.0238(5) 0.0179(3) 0.0161(4) 0.0007(3) 0.000 0.0119(2)
Sn2 0.0174(3) 0.0144(3) 0.0170(3) -0.0016(3) -0.0024(3) 0.0099(2)
Sn3 0.0243(4) 0.0203(5) 0.0155(4) 0.000 -0.0038(3) 0.0101(2)
Sn4 0.0209(3) 0.0301(5) 0.0187(5) 0.000 0.0018(3) 0.0151(3)
S1 0.0214(16) 0.181(6) 0.0244(17) 0.019(3) 0.0087(14) 0.042(3)
S2 0.043(3) 0.019(2) 0.055(4) 0.003(3) -0.009(3) 0.017(2)
S3 0.0224(17) 0.0237(12) 0.0218(17) -0.0047(12) 0.000 0.0112(8)
S4 0.0238(12) 0.0212(11) 0.0195(11) -0.0027(9) -0.0059(10) 0.0124(10)
S5 0.0399(15) 0.0181(12) 0.0200(12) 0.0003(10) -0.0023(11) 0.0177(11)
S6 0.0264(13) 0.0175(11) 0.0205(12) -0.0038(9) -0.0050(10) 0.0141(10)
S7 0.0227(12) 0.0263(13) 0.0322(14) -0.0052(11) 0.0047(11) 0.0139(11)
S8 0.0128(9) 0.0155(13) 0.0134(14) 0.000 -0.0027(11) 0.0078(7)
S9 0.0272(12) 0.0188(11) 0.0232(12) 0.0005(10) -0.0044(10) 0.0146(10)

loop_
_atom_type_symbol
_atom_type_description
_atom_type_scat_dispersion_real
_atom_type_scat_dispersion_imag
_atom_type_scat_source
Ba Ba -0.3244 2.2819 'International Tables Vol C Tables 4.2.6.8 and 6.1.1.4'
S S 0.1246 0.1234 'International Tables Vol C Tables 4.2.6.8 and 6.1.1.4'
Sn Sn -0.6537 1.4246 'International Tables Vol C Tables 4.2.6.8 and 6.1.1.4'

loop_
_geom_angle_atom_site_label_1
_geom_angle_atom_site_label_2
_geom_angle_atom_site_label_3
_geom_angle
_geom_angle_site_symmetry_1
_geom_angle_site_symmetry_3
S6 Ba1 S6 77.86(9) 10_664 4_664
S6 Ba1 S6 89.37(6) 10_664 .
S6 Ba1 S6 140.96(4) 4_664 .
S6 Ba1 S6 140.96(4) 10_664 7
S6 Ba1 S6 89.37(6) 4_664 7
S6 Ba1 S6 77.61(9) . 7
S6 Ba1 S4 84.10(7) 10_664 .
S6 Ba1 S4 141.35(7) 4_664 .
S6 Ba1 S4 71.59(6) . .
S6 Ba1 S4 124.43(8) 7 .
S6 Ba1 S4 141.35(7) 10_664 7
S6 Ba1 S4 84.10(7) 4_664 7
S6 Ba1 S4 124.43(8) . 7
S6 Ba1 S4 71.59(6) 7 7
S4 Ba1 S4 89.36(10) . 7
S6 Ba1 S8 71.69(7) 10_664 2_554
S6 Ba1 S8 71.69(7) 4_664 2_554
S6 Ba1 S8 138.72(5) . 2_554
S6 Ba1 S8 138.72(5) 7 2_554
S4 Ba1 S8 70.25(6) . 2_554
S4 Ba1 S8 70.25(6) 7 2_554
S6 Ba1 S8 70.44(7) 10_664 5_665
S6 Ba1 S8 70.44(7) 4_664 5_665
S6 Ba1 S8 70.52(7) . 5_665
S6 Ba1 S8 70.52(7) 7 5_665
S4 Ba1 S8 134.00(5) . 5_665
S4 Ba1 S8 134.00(5) 7 5_665
S8 Ba1 S8 130.69(9) 2_554 5_665
S6 Ba1 Sn2 73.71(5) 10_664 .
S6 Ba1 Sn2 151.46(5) 4_664 .
S6 Ba1 Sn2 37.62(4) . .
S6 Ba1 Sn2 111.34(5) 7 .
S4 Ba1 Sn2 37.55(5) . .
S4 Ba1 Sn2 120.27(5) 7 .
S8 Ba1 Sn2 101.12(2) 2_554 .
S8 Ba1 Sn2 97.36(3) 5_665 .
S6 Ba1 Sn2 151.46(5) 10_664 7
S6 Ba1 Sn2 73.71(5) 4_664 7
S6 Ba1 Sn2 111.34(5) . 7
S6 Ba1 Sn2 37.62(4) 7 7
S4 Ba1 Sn2 120.27(5) . 7
S4 Ba1 Sn2 37.55(5) 7 7
S8 Ba1 Sn2 101.12(2) 2_554 7
S8 Ba1 Sn2 97.36(3) 5_665 7
Sn2 Ba1 Sn2 134.52(3) . 7
S6 Ba1 Sn3 140.64(5) 10_664 2
S6 Ba1 Sn3 140.64(5) 4_664 2
S6 Ba1 Sn3 56.26(5) . 2
S6 Ba1 Sn3 56.26(5) 7 2
S4 Ba1 Sn3 68.18(5) . 2
S4 Ba1 Sn3 68.18(5) 7 2
S8 Ba1 Sn3 120.11(6) 2_554 2
S8 Ba1 Sn3 109.21(6) 5_665 2
Sn2 Ba1 Sn3 67.261(15) . 2
Sn2 Ba1 Sn3 67.261(15) 7 2
S6 Ba1 Ba2 101.30(5) 10_664 9_665
S6 Ba1 Ba2 46.47(5) 4_664 9_665
S6 Ba1 Ba2 102.30(5) . 9_665
S6 Ba1 Ba2 47.98(5) 7 9_665
S4 Ba1 Ba2 171.95(5) . 9_665
S4 Ba1 Ba2 90.01(5) 7 9_665
S8 Ba1 Ba2 116.98(4) 2_554 9_665
S8 Ba1 Ba2 44.752(10) 5_665 9_665
Sn2 Ba1 Ba2 138.13(2) . 9_665
Sn2 Ba1 Ba2 56.376(12) 7 9_665
Sn3 Ba1 Ba2 104.191(19) 2 9_665
S7 Ba2 S5 98.88(8) 3_655 .
S7 Ba2 S4 134.37(8) 3_655 12
S5 Ba2 S4 66.57(7) . 12
S7 Ba2 S8 125.73(7) 3_655 .
S5 Ba2 S8 132.55(8) . .
S4 Ba2 S8 70.30(8) 12 .
S7 Ba2 S5 79.25(8) 3_655 12_554
S5 Ba2 S5 81.30(2) . 12_554
S4 Ba2 S5 134.94(7) 12 12_554
S8 Ba2 S5 118.78(8) . 12_554
S7 Ba2 S6 70.05(7) 3_655 12_554
S5 Ba2 S6 151.56(7) . 12_554
S4 Ba2 S6 139.75(7) 12 12_554
S8 Ba2 S6 69.69(7) . 12_554
S5 Ba2 S6 71.05(6) 12_554 12_554
S7 Ba2 S9 147.25(8) 3_655 .
S5 Ba2 S9 87.83(7) . .
S4 Ba2 S9 77.67(7) 12 .
S8 Ba2 S9 64.17(6) . .
S5 Ba2 S9 70.09(7) 12_554 .
S6 Ba2 S9 88.90(7) 12_554 .
S7 Ba2 S6 71.07(6) 3_655 3_655
S5 Ba2 S6 119.87(7) . 3_655
S4 Ba2 S6 79.55(6) 12 3_655
S8 Ba2 S6 68.83(7) . 3_655
S5 Ba2 S6 145.45(7) 12_554 3_655
S6 Ba2 S6 82.28(4) 12_554 3_655
S9 Ba2 S6 132.29(6) . 3_655
S7 Ba2 Ba3 129.86(5) 3_655 .
S5 Ba2 Ba3 44.55(5) . .
S4 Ba2 Ba3 70.35(5) 12 .
S8 Ba2 Ba3 102.45(5) . .
S5 Ba2 Ba3 64.59(5) 12_554 .
S6 Ba2 Ba3 123.04(5) 12_554 .
S9 Ba2 Ba3 43.82(4) . .
S6 Ba2 Ba3 149.76(5) 3_655 .
S7 Ba2 Ba1 78.93(5) 3_655 3_655
S5 Ba2 Ba1 163.10(5) . 3_655
S4 Ba2 Ba1 102.84(5) 12 3_655
S8 Ba2 Ba1 46.80(5) . 3_655
S5 Ba2 Ba1 114.36(5) 12_554 3_655
S6 Ba2 Ba1 43.31(4) 12_554 3_655
S9 Ba2 Ba1 103.13(4) . 3_655
S6 Ba2 Ba1 43.44(4) 3_655 3_655
Ba3 Ba2 Ba1 146.665(18) . 3_655
S7 Ba2 Ba1 113.47(5) 3_655 6
S5 Ba2 Ba1 106.71(5) . 6
S4 Ba2 Ba1 43.39(5) 12 6
S8 Ba2 Ba1 44.82(6) . 6
S5 Ba2 Ba1 162.91(5) 12_554 6
S6 Ba2 Ba1 101.71(4) 12_554 6
S9 Ba2 Ba1 94.77(5) . 6
S6 Ba2 Ba1 42.80(4) 3_655 6
Ba3 Ba2 Ba1 110.245(18) . 6
Ba1 Ba2 Ba1 60.122(10) 3_655 6
S7 Ba2 Ba5 40.95(6) 3_655 8_655
S5 Ba2 Ba5 61.00(6) . 8_655
S4 Ba2 Ba5 101.03(5) 12 8_655
S8 Ba2 Ba5 148.76(6) . 8_655
S5 Ba2 Ba5 89.02(5) 12_554 8_655
S6 Ba2 Ba5 110.84(5) 12_554 8_655
S9 Ba2 Ba5 145.23(4) . 8_655
S6 Ba2 Ba5 80.17(4) 3_655 8_655
Ba3 Ba2 Ba5 102.447(14) . 8_655
Ba1 Ba2 Ba5 110.883(14) 3_655 8_655
Ba1 Ba2 Ba5 108.068(19) 6 8_655
S3 Ba3 S4 90.13(9) 6_554 .
S3 Ba3 S1 76.22(13) 6_554 7
S4 Ba3 S1 165.86(13) . 7
S3 Ba3 S9 135.05(9) 6_554 .
S4 Ba3 S9 110.39(7) . .
S1 Ba3 S9 77.90(10) 7 .
S3 Ba3 S5 134.17(9) 6_554 .
S4 Ba3 S5 74.68(7) . .
S1 Ba3 S5 117.56(13) 7 .
S9 Ba3 S5 90.48(7) . .
S3 Ba3 S9 69.40(8) 6_554 12
S4 Ba3 S9 102.43(7) . 12
S1 Ba3 S9 76.48(8) 7 12
S9 Ba3 S9 137.15(8) . 12
S5 Ba3 S9 72.13(7) . 12
S3 Ba3 S1 68.07(9) 6_554 6_554
S4 Ba3 S1 90.73(11) . 6_554
S1 Ba3 S1 80.83(17) 7 6_554
S9 Ba3 S1 71.99(7) . 6_554
S5 Ba3 S1 151.94(9) . 6_554
S9 Ba3 S1 135.34(8) 12 6_554
S3 Ba3 Sn2 113.39(7) 6_554 .
S4 Ba3 Sn2 37.91(5) . .
S1 Ba3 Sn2 152.64(11) 7 .
S9 Ba3 Sn2 106.48(5) . .
S5 Ba3 Sn2 37.10(5) . .
S9 Ba3 Sn2 83.10(5) 12 .
S1 Ba3 Sn2 126.45(10) 6_554 .
S3 Ba3 Ba3 108.31(7) 6_554 12_554
S4 Ba3 Ba3 73.00(5) . 12_554
S1 Ba3 Ba3 107.46(7) 7 12_554
S9 Ba3 Ba3 47.56(5) . 12_554
S5 Ba3 Ba3 107.91(5) . 12_554
S9 Ba3 Ba3 175.06(5) 12 12_554
S1 Ba3 Ba3 44.17(7) 6_554 12_554
Sn2 Ba3 Ba3 94.049(15) . 12_554
S3 Ba3 Ba3 100.65(7) 6_554 12
S4 Ba3 Ba3 135.66(5) . 12
S1 Ba3 Ba3 52.64(11) 7 12
S9 Ba3 Ba3 91.84(5) . 12
S5 Ba3 Ba3 67.02(5) . 12
S9 Ba3 Ba3 45.40(4) 12 12
S1 Ba3 Ba3 133.26(9) 6_554 12
Sn2 Ba3 Ba3 100.000(15) . 12
Ba3 Ba3 Ba3 139.39(3) 12_554 12
S3 Ba3 Ba2 177.60(8) 6_554 .
S4 Ba3 Ba2 87.67(5) . .
S1 Ba3 Ba2 106.03(11) 7 .
S9 Ba3 Ba2 46.91(5) . .
S5 Ba3 Ba2 44.14(5) . .
S9 Ba3 Ba2 110.13(5) 12 .
S1 Ba3 Ba2 112.92(6) 6_554 .
Sn2 Ba3 Ba2 64.224(14) . .
Ba3 Ba3 Ba2 71.962(17) 12_554 .
Ba3 Ba3 Ba2 80.284(18) 12 .
S3 Ba3 Ba4 88.56(7) 6_554 6_554
S4 Ba3 Ba4 131.88(5) . 6_554
S1 Ba3 Ba4 45.57(8) 7 6_554
S9 Ba3 Ba4 47.73(5) . 6_554
S5 Ba3 Ba4 133.59(5) . 6_554
S9 Ba3 Ba4 121.75(5) 12 6_554
S1 Ba3 Ba4 44.96(8) 6_554 6_554
Sn2 Ba3 Ba4 152.39(2) . 6_554
Ba3 Ba3 Ba4 61.976(18) 12_554 6_554
Ba3 Ba3 Ba4 91.62(2) 12 6_554
Ba2 Ba3 Ba4 93.634(18) . 6_554
S3 Ba4 S2 128.00(15) 6_554 9
S3 Ba4 S2 128.00(15) 6_554 5
S2 Ba4 S2 54.32(19) 9 5
S3 Ba4 S1 72.78(7) 6_554 7
S2 Ba4 S1 112.06(15) 9 7
S2 Ba4 S1 63.82(13) 5 7
S3 Ba4 S1 72.78(7) 6_554 .
S2 Ba4 S1 63.82(13) 9 .
S2 Ba4 S1 112.06(15) 5 .
S1 Ba4 S1 126.90(19) 7 .
S3 Ba4 S1 134.49(11) 6_554 8
S2 Ba4 S1 65.08(18) 9 8
S2 Ba4 S1 95.90(17) 5 8
S1 Ba4 S1 149.63(11) 7 8
S1 Ba4 S1 80.56(7) . 8
S3 Ba4 S1 134.49(11) 6_554 6
S2 Ba4 S1 95.90(17) 9 6
S2 Ba4 S1 65.08(18) 5 6
S1 Ba4 S1 80.56(7) 7 6
S1 Ba4 S1 149.63(11) . 6
S1 Ba4 S1 70.05(12) 8 6
S3 Ba4 S9 66.46(8) 6_554 12
S2 Ba4 S9 165.52(15) 9 12
S2 Ba4 S9 119.77(11) 5 12
S1 Ba4 S9 70.92(12) 7 12
S1 Ba4 S9 126.69(11) . 12
S1 Ba4 S9 104.81(12) 8 12
S1 Ba4 S9 70.28(13) 6 12
S3 Ba4 S9 66.46(8) 6_554 2
S2 Ba4 S9 119.77(11) 9 2
S2 Ba4 S9 165.52(15) 5 2
S1 Ba4 S9 126.69(11) 7 2
S1 Ba4 S9 70.92(12) . 2
S1 Ba4 S9 70.28(13) 8 2
S1 Ba4 S9 104.81(12) 6 2
S9 Ba4 S9 62.22(8) 12 2
S3 Ba4 Sn4 90.85(7) 6_554 2
S2 Ba4 Sn4 129.28(14) 9 2
S2 Ba4 Sn4 129.28(14) 5 2
S1 Ba4 Sn4 109.83(12) 7 2
S1 Ba4 Sn4 109.83(12) . 2
S1 Ba4 Sn4 64.28(12) 8 2
S1 Ba4 Sn4 64.28(12) 6 2
S9 Ba4 Sn4 41.30(4) 12 2
S9 Ba4 Sn4 41.30(4) 2 2
S3 Ba4 Ba6 102.92(8) 6_554 .
S2 Ba4 Ba6 40.20(13) 9 .
S2 Ba4 Ba6 40.20(13) 5 .
S1 Ba4 Ba6 74.92(11) 7 .
S1 Ba4 Ba6 74.92(11) . .
S1 Ba4 Ba6 104.84(13) 8 .
S1 Ba4 Ba6 104.84(13) 6 .
S9 Ba4 Ba6 145.83(4) 12 .
S9 Ba4 Ba6 145.83(5) 2 .
Sn4 Ba4 Ba6 166.22(5) 2 .
S3 Ba4 Ba3 94.75(3) 6_554 12
S2 Ba4 Ba3 128.48(11) 9 12
S2 Ba4 Ba3 77.79(10) 5 12
S1 Ba4 Ba3 48.80(11) 7 12
S1 Ba4 Ba3 167.17(7) . 12
S1 Ba4 Ba3 107.28(7) 8 12
S1 Ba4 Ba3 41.30(8) 6 12
S9 Ba4 Ba3 42.19(4) 12 12
S9 Ba4 Ba3 101.70(5) 2 12
Sn4 Ba4 Ba3 66.409(16) 2 12
Ba6 Ba4 Ba3 111.739(17) . 12
S7 Ba5 S7 78.98(9) 3_655 5_665
S7 Ba5 S7 78.98(9) 3_655 .
S7 Ba5 S7 78.98(9) 5_665 .
S7 Ba5 S7 125.95(9) 3_655 8_654
S7 Ba5 S7 87.34(7) 5_665 8_654
S7 Ba5 S7 148.79(10) . 8_654
S7 Ba5 S7 87.34(7) 3_655 12_554
S7 Ba5 S7 148.79(10) 5_665 12_554
S7 Ba5 S7 125.95(9) . 12_554
S7 Ba5 S7 78.18(8) 8_654 12_554
S7 Ba5 S7 148.79(10) 3_655 10_664
S7 Ba5 S7 125.95(9) 5_665 10_664
S7 Ba5 S7 87.34(7) . 10_664
S7 Ba5 S7 78.18(8) 8_654 10_664
S7 Ba5 S7 78.18(8) 12_554 10_664
S7 Ba5 Ba5 132.75(6) 3_655 8_654
S7 Ba5 Ba5 132.75(6) 5_665 8_654
S7 Ba5 Ba5 132.75(6) . 8_654
S7 Ba5 Ba5 46.73(5) 8_654 8_654
S7 Ba5 Ba5 46.73(5) 12_554 8_654
S7 Ba5 Ba5 46.73(5) 10_664 8_654
S7 Ba5 Ba5 47.25(6) 3_655 8_655
S7 Ba5 Ba5 47.25(6) 5_665 8_655
S7 Ba5 Ba5 47.25(6) . 8_655
S7 Ba5 Ba5 133.27(5) 8_654 8_655
S7 Ba5 Ba5 133.27(5) 12_554 8_655
S7 Ba5 Ba5 133.27(5) 10_664 8_655
Ba5 Ba5 Ba5 180.0 8_654 8_655
S7 Ba5 Ba2 60.62(6) 3_655 8_654
S7 Ba5 Ba2 107.90(5) 5_665 8_654
S7 Ba5 Ba2 135.74(6) . 8_654
S7 Ba5 Ba2 75.15(5) 8_654 8_654
S7 Ba5 Ba2 41.77(5) 12_554 8_654
S7 Ba5 Ba2 117.65(6) 10_664 8_654
Ba5 Ba5 Ba2 74.833(17) 8_654 8_654
Ba5 Ba5 Ba2 105.167(17) 8_655 8_654
S7 Ba5 Ba2 135.74(6) 3_655 10_664
S7 Ba5 Ba2 60.62(6) 5_665 10_664
S7 Ba5 Ba2 107.90(5) . 10_664
S7 Ba5 Ba2 41.77(5) 8_654 10_664
S7 Ba5 Ba2 117.65(6) 12_554 10_664
S7 Ba5 Ba2 75.15(5) 10_664 10_664
Ba5 Ba5 Ba2 74.833(17) 8_654 10_664
Ba5 Ba5 Ba2 105.167(17) 8_655 10_664
Ba2 Ba5 Ba2 113.411(14) 8_654 10_664
S7 Ba5 Ba2 107.90(5) 3_655 12_554
S7 Ba5 Ba2 135.74(6) 5_665 12_554
S7 Ba5 Ba2 60.62(6) . 12_554
S7 Ba5 Ba2 117.65(6) 8_654 12_554
S7 Ba5 Ba2 75.15(5) 12_554 12_554
S7 Ba5 Ba2 41.77(5) 10_664 12_554
Ba5 Ba5 Ba2 74.833(17) 8_654 12_554
Ba5 Ba5 Ba2 105.167(17) 8_655 12_554
Ba2 Ba5 Ba2 113.410(14) 8_654 12_554
Ba2 Ba5 Ba2 113.411(14) 10_664 12_554
S2 Ba6 S2 60.9(3) 9 5
S2 Ba6 S2 23.7(3) 9 .
S2 Ba6 S2 78.9(2) 5 .
S2 Ba6 S2 78.9(2) 9 7
S2 Ba6 S2 23.7(3) 5 7
S2 Ba6 S2 90.9(3) . 7
S2 Ba6 S2 78.9(2) 9 11
S2 Ba6 S2 90.9(3) 5 11
S2 Ba6 S2 60.9(3) . 11
S2 Ba6 S2 78.9(2) 7 11
S2 Ba6 S2 90.9(3) 9 3
S2 Ba6 S2 78.9(2) 5 3
S2 Ba6 S2 78.9(2) . 3
S2 Ba6 S2 60.9(3) 7 3
S2 Ba6 S2 23.7(3) 11 3
S2 Ba6 S2 178.8(2) 9 12_554
S2 Ba6 S2 119.7(2) 5 12_554
S2 Ba6 S2 156.5(3) . 12_554
S2 Ba6 S2 102.01(12) 7 12_554
S2 Ba6 S2 102.01(12) 11 12_554
S2 Ba6 S2 90.20(18) 3 12_554
S2 Ba6 S2 119.7(2) 9 2_554
S2 Ba6 S2 178.8(2) 5 2_554
S2 Ba6 S2 102.01(12) . 2_554
S2 Ba6 S2 156.5(3) 7 2_554
S2 Ba6 S2 90.20(18) 11 2_554
S2 Ba6 S2 102.01(12) 3 2_554
S2 Ba6 S2 59.7(2) 12_554 2_554
S2 Ba6 S2 102.01(12) 9 8_554
S2 Ba6 S2 90.20(18) 5 8_554
S2 Ba6 S2 119.7(2) . 8_554
S2 Ba6 S2 102.01(12) 7 8_554
S2 Ba6 S2 178.8(2) 11 8_554
S2 Ba6 S2 156.5(3) 3 8_554
S2 Ba6 S2 77.1(2) 12_554 8_554
S2 Ba6 S2 88.7(3) 2_554 8_554
S2 Ba6 S2 90.20(18) 9 6_554
S2 Ba6 S2 102.01(12) 5 6_554
S2 Ba6 S2 102.01(12) . 6_554
S2 Ba6 S2 119.7(2) 7 6_554
S2 Ba6 S2 156.5(3) 11 6_554
S2 Ba6 S2 178.8(2) 3 6_554
S2 Ba6 S2 88.7(3) 12_554 6_554
S2 Ba6 S2 77.1(2) 2_554 6_554
S2 Ba6 S2 23.3(3) 8_554 6_554
S2 Ba6 S2 102.01(12) 9 10_554
S2 Ba6 S2 156.5(3) 5 10_554
S2 Ba6 S2 90.20(18) . 10_554
S2 Ba6 S2 178.8(2) 7 10_554
S2 Ba6 S2 102.01(12) 11 10_554
S2 Ba6 S2 119.7(2) 3 10_554
S2 Ba6 S2 77.1(2) 12_554 10_554
S2 Ba6 S2 23.3(3) 2_554 10_554
S2 Ba6 S2 77.1(2) 8_554 10_554
S2 Ba6 S2 59.7(2) 6_554 10_554
S2 Ba6 S2 156.5(3) 9 4_554
S2 Ba6 S2 102.01(12) 5 4_554
S2 Ba6 S2 178.8(2) . 4_554
S2 Ba6 S2 90.20(18) 7 4_554
S2 Ba6 S2 119.7(2) 11 4_554
S2 Ba6 S2 102.01(12) 3 4_554
S2 Ba6 S2 23.3(3) 12_554 4_554
S2 Ba6 S2 77.1(2) 2_554 4_554
S2 Ba6 S2 59.7(2) 8_554 4_554
S2 Ba6 S2 77.1(2) 6_554 4_554
S2 Ba6 S2 88.7(3) 10_554 4_554
S1 Sn1 S1 111.69(19) . 9
S1 Sn1 S3 105.46(18) . .
S1 Sn1 S3 105.46(18) 9 .
S1 Sn1 S2 123.0(2) . .
S1 Sn1 S2 96.7(2) 9 .
S3 Sn1 S2 113.3(2) . .
S1 Sn1 S2 96.7(2) . 9
S1 Sn1 S2 123.0(2) 9 9
S3 Sn1 S2 113.3(2) . 9
S2 Sn1 S2 30.0(3) . 9
S5 Sn2 S7 112.99(11) . .
S5 Sn2 S4 108.79(10) . .
S7 Sn2 S4 116.19(11) . .
S5 Sn2 S6 109.49(9) . .
S7 Sn2 S6 106.67(10) . .
S4 Sn2 S6 101.98(9) . .
S5 Sn2 Ba3 55.85(8) . .
S7 Sn2 Ba3 142.59(7) . .
S4 Sn2 Ba3 53.55(7) . .
S6 Sn2 Ba3 110.67(7) . .
S5 Sn2 Ba1 142.81(8) . .
S7 Sn2 Ba1 104.02(7) . .
S4 Sn2 Ba1 54.48(6) . .
S6 Sn2 Ba1 53.76(6) . .
Ba3 Sn2 Ba1 96.11(2) . .
S8 Sn3 S9 83.84(8) . 11
S8 Sn3 S9 83.84(8) . .
S9 Sn3 S9 85.29(12) 11 .
S8 Sn3 Ba1 109.75(8) . 6_554
S9 Sn3 Ba1 136.15(6) 11 6_554
S9 Sn3 Ba1 136.15(6) . 6_554
S8 Sn4 S9 83.34(8) . 11
S8 Sn4 S9 83.34(8) . .
S9 Sn4 S9 85.71(12) 11 .
S8 Sn4 Ba4 128.41(8) . 6_554
S9 Sn4 Ba4 60.32(6) 11 6_554
S9 Sn4 Ba4 60.32(6) . 6_554
Sn1 S1 Ba3 162.4(3) . 7
Sn1 S1 Ba4 98.60(17) . .
Ba3 S1 Ba4 93.90(9) 7 .
Sn1 S1 Ba4 88.00(12) . 2_554
Ba3 S1 Ba4 93.13(10) 7 2_554
Ba4 S1 Ba4 130.8(2) . 2_554
Sn1 S1 Ba3 85.38(14) . 2
Ba3 S1 Ba3 83.19(15) 7 2
Ba4 S1 Ba3 86.25(9) . 2
Ba4 S1 Ba3 142.9(2) 2_554 2
S2 S2 Sn1 75.00(17) 9 .
S2 S2 Ba6 78.14(13) 9 .
Sn1 S2 Ba6 108.5(3) . .
S2 S2 Ba6 78.37(13) 9 2
Sn1 S2 Ba6 145.4(3) . 2
Ba6 S2 Ba6 86.79(15) . 2
S2 S2 Ba4 166.67(14) 9 3
Sn1 S2 Ba4 97.8(2) . 3
Ba6 S2 Ba4 93.99(19) . 3
Ba6 S2 Ba4 112.24(19) 2 3
Sn1 S3 Ba3 97.37(7) . 2
Sn1 S3 Ba3 97.37(7) . 8
Ba3 S3 Ba3 151.14(15) 2 8
Sn1 S3 Ba4 104.02(14) . 2
Ba3 S3 Ba4 100.15(8) 2 2
Ba3 S3 Ba4 100.15(8) 8 2
Sn2 S4 Ba3 88.54(8) . .
Sn2 S4 Ba1 87.97(8) . .
Ba3 S4 Ba1 133.49(9) . .
Sn2 S4 Ba2 99.99(9) . 12_554
Ba3 S4 Ba2 133.49(9) . 12_554
Ba1 S4 Ba2 92.70(7) . 12_554
Sn2 S5 Ba2 109.15(10) . .
Sn2 S5 Ba3 87.06(8) . .
Ba2 S5 Ba3 91.31(7) . .
Sn2 S5 Ba2 89.91(8) . 12
Ba2 S5 Ba2 153.39(9) . 12
Ba3 S5 Ba2 108.53(9) . 12
Sn2 S6 Ba1 175.65(11) . 4_665
Sn2 S6 Ba1 88.62(8) . .
Ba1 S6 Ba1 94.25(7) 4_665 .
Sn2 S6 Ba2 89.05(8) . 12
Ba1 S6 Ba2 90.22(7) 4_665 12
Ba1 S6 Ba2 148.24(9) . 12
Sn2 S6 Ba2 86.99(8) . 5_665
Ba1 S6 Ba2 89.80(7) 4_665 5_665
Ba1 S6 Ba2 88.58(7) . 5_665
Ba2 S6 Ba2 122.91(8) 12 5_665
Sn2 S7 Ba5 142.44(11) . .
Sn2 S7 Ba5 101.37(11) . 8_655
Ba5 S7 Ba5 86.02(7) . 8_655
Sn2 S7 Ba2 94.63(8) . 5_665
Ba5 S7 Ba2 121.19(9) . 5_665
Ba5 S7 Ba2 97.27(8) 8_655 5_665
Sn3 S8 Sn4 80.42(9) . .
Sn3 S8 Ba2 89.34(6) . .
Sn4 S8 Ba2 91.59(5) . .
Sn3 S8 Ba2 89.34(6) . 11
Sn4 S8 Ba2 91.59(5) . 11
Ba2 S8 Ba2 176.32(12) . 11
Sn3 S8 Ba1 169.64(12) . 6
Sn4 S8 Ba1 89.23(10) . 6
Ba2 S8 Ba1 90.96(6) . 6
Ba2 S8 Ba1 90.96(6) 11 6
Sn3 S8 Ba1 101.73(11) . 3_655
Sn4 S8 Ba1 177.85(13) . 3_655
Ba2 S8 Ba1 88.45(5) . 3_655
Ba2 S8 Ba1 88.45(5) 11 3_655
Ba1 S8 Ba1 88.63(7) 6 3_655
Sn4 S9 Sn3 77.56(7) . .
Sn4 S9 Ba3 110.24(9) . .
Sn3 S9 Ba3 170.34(11) . .
Sn4 S9 Ba3 157.95(10) . 12_554
Sn3 S9 Ba3 86.89(8) . 12_554
Ba3 S9 Ba3 87.04(6) . 12_554
Sn4 S9 Ba2 88.13(7) . .
Sn3 S9 Ba2 85.23(7) . .
Ba3 S9 Ba2 89.27(7) . .
Ba3 S9 Ba2 106.25(8) 12_554 .
Sn4 S9 Ba4 78.38(7) . 6_554
Sn3 S9 Ba4 97.24(8) . 6_554
Ba3 S9 Ba4 90.08(7) . 6_554
Ba3 S9 Ba4 88.33(7) 12_554 6_554
Ba2 S9 Ba4 165.36(9) . 6_554

loop_
_geom_bond_atom_site_label_1
_geom_bond_atom_site_label_2
_geom_bond_distance
_geom_bond_site_symmetry_2
Ba1 S6 3.172(2) 10_664
Ba1 S6 3.172(2) 4_664
Ba1 S6 3.180(3) .
Ba1 S6 3.180(3) 7
Ba1 S4 3.210(3) .
Ba1 S4 3.210(3) 7
Ba1 S8 3.291(3) 2_554
Ba1 S8 3.372(3) 5_665
Ba1 Sn2 3.9417(7) .
Ba1 Sn2 3.9417(7) 7
Ba1 Sn3 4.0262(13) 2
Ba1 Ba2 4.6241(8) 9_665
Ba2 S7 3.147(3) 3_655
Ba2 S5 3.217(3) .
Ba2 S4 3.241(3) 12
Ba2 S8 3.2568(6) .
Ba2 S5 3.349(3) 12_554
Ba2 S6 3.353(3) 12_554
Ba2 S9 3.372(3) .
Ba2 S6 3.436(3) 3_655
Ba2 Ba3 4.6176(9) .
Ba2 Ba1 4.6241(8) 3_655
Ba2 Ba1 4.6684(9) 6
Ba2 Ba5 4.6853(7) 8_655
Ba3 S3 3.0979(12) 6_554
Ba3 S4 3.146(3) .
Ba3 S1 3.147(5) 7
Ba3 S9 3.197(3) .
Ba3 S5 3.240(3) .
Ba3 S9 3.314(3) 12
Ba3 S1 3.590(6) 6_554
Ba3 Sn2 3.9103(9) .
Ba3 Ba3 4.4847(5) 12_554
Ba3 Ba3 4.4847(5) 12
Ba3 Ba4 4.7612(8) 6_554
Ba4 S3 3.117(4) 6_554
Ba4 S2 3.367(7) 9
Ba4 S2 3.367(7) 5
Ba4 S1 3.371(5) 7
Ba4 S1 3.371(5) .
Ba4 S1 3.405(4) 8
Ba4 S1 3.405(4) 6
Ba4 S9 3.523(3) 12
Ba4 S9 3.523(3) 2
Ba4 Sn4 3.9725(15) 2
Ba4 Ba6 4.6844(14) .
Ba4 Ba3 4.7612(8) 12
Ba5 S7 3.070(3) 3_655
Ba5 S7 3.070(3) 5_665
Ba5 S7 3.070(3) .
Ba5 S7 3.096(3) 8_654
Ba5 S7 3.096(3) 12_554
Ba5 S7 3.096(3) 10_664
Ba5 Ba5 4.2060(19) 8_654
Ba5 Ba5 4.2060 8_655
Ba5 Ba2 4.6853(7) 8_654
Ba5 Ba2 4.6853(7) 10_664
Ba5 Ba2 4.6853(7) 12_554
Ba6 S2 3.031(8) 9
Ba6 S2 3.031(8) 5
Ba6 S2 3.031(8) .
Ba6 S2 3.031(8) 7
Ba6 S2 3.031(8) 11
Ba6 S2 3.031(8) 3
Ba6 S2 3.090(7) 12_554
Ba6 S2 3.090(7) 2_554
Ba6 S2 3.090(7) 8_554
Ba6 S2 3.090(7) 6_554
Ba6 S2 3.090(7) 10_554
Ba6 S2 3.090(7) 4_554
Sn1 S1 2.361(4) .
Sn1 S1 2.361(4) 9
Sn1 S3 2.370(4) .
Sn1 S2 2.407(6) .
Sn1 S2 2.407(6) 9
Sn2 S5 2.362(3) .
Sn2 S7 2.372(3) .
Sn2 S4 2.404(3) .
Sn2 S6 2.407(2) .
Sn3 S8 2.583(3) .
Sn3 S9 2.687(3) 11
Sn3 S9 2.687(3) .
Sn3 Ba1 4.0262(13) 6_554
Sn4 S8 2.621(3) .
Sn4 S9 2.677(3) 11
Sn4 S9 2.677(3) .
Sn4 Ba4 3.9725(15) 6_554
S1 Ba3 3.147(5) 7
S1 Ba4 3.405(4) 2_554
S1 Ba3 3.590(6) 2
S2 S2 1.246(14) 9
S2 Ba6 3.090(7) 2
S2 Ba4 3.367(7) 3
S3 Ba3 3.0979(12) 2
S3 Ba3 3.0979(12) 8
S3 Ba4 3.117(4) 2
S4 Ba2 3.241(3) 12_554
S5 Ba2 3.349(3) 12
S6 Ba1 3.172(2) 4_665
S6 Ba2 3.353(3) 12
S6 Ba2 3.436(3) 5_665
S7 Ba5 3.096(3) 8_655
S7 Ba2 3.147(3) 5_665
S8 Ba2 3.2568(6) 11
S8 Ba1 3.291(3) 6
S8 Ba1 3.372(3) 3_655
S9 Ba3 3.314(3) 12_554
S9 Ba4 3.523(3) 6_554
